data_1526594
loop_
_publ_author_name
'Keller, P.'

_publ_section_title
;
 Ekatite, (Fe(3+), Fe(2+), Zn)12 (O H)6 (As O3)6 (As O3, H O Si O3)2, a
 new mineral from Tsumeb, Namibia, and its crystal structure
;
_journal_name_full 'European Journal of Mineralogy (1,1989-)'
_journal_page_first 769
_journal_page_last 777
_journal_volume 13
_journal_year 2001
_chemical_formula_sum 'As7.536 Fe10.14 H6.492 O30.492 Si0.492 Zn1.8'
_chemical_name_systematic
;
(Fe10.14 Zn1.80) (As O3)6 (O H)6 (As1.536 Si0.492 O6 (O H)0.492)
;
_space_group_IT_number 186
_symmetry_space_group_name_Hall 'P 6c -2c'
_symmetry_space_group_name_H-M 'P 63 m c'
_cell_angle_alpha 90
_cell_angle_beta 90
_cell_angle_gamma 120
_cell_formula_units_Z 1
_cell_length_a 12.773
_cell_length_b 12.773
_cell_length_c 5.051
_cell_volume 713.664
_citation_journal_id_ASTM EJMIER
_cod_data_source_file Keller_EJMIER_2001_1044.cif
_cod_data_source_block H6.492As7.536Fe10.14O30.492Si0.492Zn1.8
_cod_original_cell_volume 713.6641
_cod_original_formula_sum 'H6.492 As7.536 Fe10.14 O30.492 Si0.492 Zn1.8'
_cod_database_code 1526594

loop_
_symmetry_equiv_pos_as_xyz
x,y,z
x-y,x,z+1/2
-y,x-y,z
-x,-y,z+1/2
-x+y,-x,z
y,-x+y,z+1/2
y,x,z+1/2
-x+y,y,z
-x,-x+y,z+1/2
-y,-x,z
x-y,-y,z+1/2
x,x-y,z

loop_
_atom_site_label
_atom_site_type_symbol
_atom_site_fract_x
_atom_site_fract_y
_atom_site_fract_z
_atom_site_occupancy
_atom_site_U_iso_or_equiv
O3 O-2 0.5968 0.1936 0.723 1 0.0
H2 H+1 0.6667 0.3333 0.3881 0.246 0.0
As1 As+3 0.71632 0.85816 0.6246 1 0.0
O4 O-2 0.049 0.5245 0.778 1 0.0
As2 As+3 0.6667 0.3333 0.895 0.768 0.0
O2 O-2 0.6559 0.9339 0.437 1 0.0
Si1 Si+4 0.6667 0.3333 0.837 0.246 0.0
Fe1 Fe+3 0.91549 0.57285 0.5935 0.508 0.0
O5 O-2 0.6667 0.3333 0.166 0.246 0.0
O1 O-2 0.6048 0.8024 0.886 1 0.0
Fe2 Fe+2 0.91549 0.57285 0.5935 0.337 0.0
H1 H+1 0.004 0.502 0.6 1 0.0
Zn1 Zn+2 0.91549 0.57285 0.5935 0.15 0.0
